data_4030945
loop_
_publ_author_name
'Jeannin, Olivier'
'Barri\`ere, Fr\'ed\'eric'
'Fourmigu\'e, Marc'

_publ_section_title
;
 Trifluoromethyl-substituted tetrathiafulvalenes.
;
_journal_name_full 'Beilstein journal of organic chemistry'
_journal_page_first 647
_journal_page_last 658
_journal_paper_doi 10.3762/bjoc.11.73
_journal_volume 11
_journal_year 2015
_chemical_formula_sum 'C11 H7 F3 O2 S6'
_chemical_formula_weight 420.53
_chemical_name_common EDT-TTF(CO2Me)(CF3)
_chemical_name_systematic
;
3,4-ethylendithio-3'-carbomethoxy-4'-trifluoromethyltetrathiafulvalene
 ?
;
_space_group_IT_number 2
_symmetry_cell_setting triclinic
_symmetry_space_group_name_Hall '-P 1'
_symmetry_space_group_name_H-M 'P -1'
_atom_sites_solution_hydrogens geom
_atom_sites_solution_primary direct
_atom_sites_solution_secondary difmap
_audit_creation_method SHELXL-97
_cell_angle_alpha 103.96(3)
_cell_angle_beta 90.02(3)
_cell_angle_gamma 90.45(3)
_cell_formula_units_Z 2
_cell_length_a 5.1515(12)
_cell_length_b 11.998(2)
_cell_length_c 12.974(3)
_cell_measurement_reflns_used 2150
_cell_measurement_temperature 293(2)
_cell_measurement_theta_max 25.45
_cell_measurement_theta_min 1.7
_cell_volume 778.2(3)
_computing_cell_refinement 'CELL, Stoe-IPDS'
_computing_data_collection 'EXPOSE, Stoe-IPDS'
_computing_data_reduction 'INTEGRATE, Stoe-IPDS'
_computing_structure_refinement 'SHELXL-97 (Sheldrick, 1997)'
_computing_structure_solution 'SHELXS-97 (Sheldrick, 1997)'
_diffrn_ambient_temperature 293(2)
_diffrn_detector_area_resol_mean 6.66
_diffrn_measured_fraction_theta_full 0.915
_diffrn_measured_fraction_theta_max 0.915
_diffrn_measurement_device_type 'STOE IPDS'
_diffrn_measurement_method 'Oscillation, phi incr. 1.8 deg'
_diffrn_radiation_monochromator graphite
_diffrn_radiation_source 'fine-focus sealed tube'
_diffrn_radiation_type MoK\a
_diffrn_radiation_wavelength 0.71073
_diffrn_reflns_av_R_equivalents 0.1265
_diffrn_reflns_av_sigmaI/netI 0.2045
_diffrn_reflns_limit_h_max 6
_diffrn_reflns_limit_h_min -6
_diffrn_reflns_limit_k_max 14
_diffrn_reflns_limit_k_min -14
_diffrn_reflns_limit_l_max 15
_diffrn_reflns_limit_l_min -15
_diffrn_reflns_number 7498
_diffrn_reflns_theta_full 25.94
_diffrn_reflns_theta_max 25.94
_diffrn_reflns_theta_min 1.75
_exptl_absorpt_coefficient_mu 0.910
_exptl_absorpt_correction_type none
_exptl_crystal_colour 'dark violet'
_exptl_crystal_density_diffrn 1.795
_exptl_crystal_density_method 'not measured'
_exptl_crystal_description needle
_exptl_crystal_F_000 424
_exptl_crystal_size_max 0.6
_exptl_crystal_size_mid 0.04
_exptl_crystal_size_min 0.04
_refine_diff_density_max 0.291
_refine_diff_density_min -0.285
_refine_diff_density_rms 0.063
_refine_ls_extinction_method none
_refine_ls_goodness_of_fit_ref 0.702
_refine_ls_hydrogen_treatment constrain
_refine_ls_matrix_type full
_refine_ls_number_parameters 199
_refine_ls_number_reflns 2778
_refine_ls_number_restraints 0
_refine_ls_restrained_S_all 0.702
_refine_ls_R_factor_all 0.1597
_refine_ls_R_factor_gt 0.0442
_refine_ls_shift/su_max 0.000
_refine_ls_shift/su_mean 0.000
_refine_ls_structure_factor_coef Fsqd
_refine_ls_weighting_details 'calc w=1/[\s^2^(Fo^2^)+(0.0167P)^2^+0.0000P] where P=(Fo^2^+2Fc^2^)/3'
_refine_ls_weighting_scheme calc
_refine_ls_wR_factor_gt 0.0691
_refine_ls_wR_factor_ref 0.0909
_reflns_number_gt 989
_reflns_number_total 2778
_reflns_threshold_expression >2sigma(I)
_cod_data_source_file 1860-5397-11-73-S2.cif
_cod_data_source_block 2bc
_cod_depositor_comments 'Adding full bibliography for 4030944--4030949.cif.'
_cod_original_sg_symbol_H-M P-1
_cod_database_code 4030945

loop_
_symmetry_equiv_pos_as_xyz
'x, y, z'
'-x, -y, -z'

loop_
_atom_site_label
_atom_site_type_symbol
_atom_site_fract_x
_atom_site_fract_y
_atom_site_fract_z
_atom_site_U_iso_or_equiv
_atom_site_adp_type
_atom_site_occupancy
_atom_site_symmetry_multiplicity
_atom_site_calc_flag
_atom_site_refinement_flags
S1 S 0.8057(4) 0.34166(13) 0.22964(15) 0.0464(5) Uani 1 1 d .
S3 S 0.2079(4) 0.12987(13) 0.03126(15) 0.0474(6) Uani 1 1 d .
S2 S 0.5859(4) 0.11211(14) 0.22628(16) 0.0505(6) Uani 1 1 d .
S4 S 0.4142(4) 0.36299(13) 0.04205(16) 0.0511(6) Uani 1 1 d .
S5 S 0.0942(4) 0.40266(15) -0.13245(18) 0.0657(7) Uani 1 1 d .
S6 S -0.1549(4) 0.12743(16) -0.14383(17) 0.0623(7) Uani 1 1 d .
C2 C 0.5795(14) 0.2347(5) 0.1736(5) 0.0391(17) Uani 1 1 d .
C1 C 0.4191(13) 0.2410(4) 0.0923(5) 0.0383(17) Uani 1 1 d .
C4 C 0.8030(13) 0.1706(5) 0.3251(5) 0.0405(19) Uani 1 1 d .
C3 C 0.9102(12) 0.2750(5) 0.3260(5) 0.0369(16) Uani 1 1 d .
C5 C 0.0796(13) 0.2044(5) -0.0571(6) 0.0451(19) Uani 1 1 d .
C6 C 0.1720(12) 0.3107(5) -0.0521(5) 0.0387(18) Uani 1 1 d .
C7 C -0.189(2) 0.2148(7) -0.2347(7) 0.113(4) Uani 1 1 d .
H7A H -0.1085 0.1724 -0.2998 0.135 Uiso 1 1 calc R
H7B H -0.3739 0.2147 -0.2497 0.135 Uiso 1 1 calc R
C8 C -0.115(3) 0.3177(10) -0.2236(9) 0.188(8) Uani 1 1 d .
H8A H -0.2750 0.3612 -0.2169 0.226 Uiso 1 1 calc R
H8B H -0.0442 0.3201 -0.2922 0.226 Uiso 1 1 calc R
C9 C 0.8545(17) 0.0973(6) 0.4020(6) 0.051(2) Uani 1 1 d .
C10 C 1.1062(14) 0.3461(6) 0.4006(6) 0.045(2) Uani 1 1 d .
C11 C 1.3685(15) 0.3671(6) 0.5517(6) 0.082(3) Uani 1 1 d .
H11A H 1.4107 0.3273 0.6054 0.123 Uiso 1 1 calc R
H11B H 1.2981 0.4410 0.5846 0.123 Uiso 1 1 calc R
H11C H 1.5226 0.3770 0.5132 0.123 Uiso 1 1 calc R
O1 O 1.1781(10) 0.3006(4) 0.4791(4) 0.0692(16) Uani 1 1 d .
O2 O 1.1693(10) 0.4388(4) 0.3884(4) 0.0716(16) Uani 1 1 d .
F1 F 1.1023(9) 0.0676(3) 0.4072(3) 0.0692(13) Uani 1 1 d .
F2 F 0.7833(9) 0.1477(3) 0.5019(3) 0.0783(14) Uani 1 1 d .
F3 F 0.7175(9) 0.0000(3) 0.3765(3) 0.0770(14) Uani 1 1 d .

loop_
_atom_site_aniso_label
_atom_site_aniso_U_11
_atom_site_aniso_U_22
_atom_site_aniso_U_33
_atom_site_aniso_U_23
_atom_site_aniso_U_13
_atom_site_aniso_U_12
S1 0.0545(13) 0.0397(9) 0.0486(13) 0.0179(9) -0.0197(11) -0.0146(9)
S3 0.0561(14) 0.0390(10) 0.0504(13) 0.0179(9) -0.0230(11) -0.0145(9)
S2 0.0655(15) 0.0418(10) 0.0484(13) 0.0197(9) -0.0272(12) -0.0190(9)
S4 0.0646(15) 0.0366(9) 0.0562(14) 0.0197(9) -0.0296(12) -0.0167(9)
S5 0.0821(17) 0.0515(11) 0.0738(16) 0.0355(11) -0.0398(14) -0.0131(11)
S6 0.0729(16) 0.0541(12) 0.0619(15) 0.0185(11) -0.0401(13) -0.0267(10)
C2 0.053(5) 0.033(3) 0.030(4) 0.006(3) -0.006(4) -0.008(3)
C1 0.045(4) 0.034(3) 0.036(4) 0.010(3) -0.008(4) -0.005(3)
C4 0.053(5) 0.041(4) 0.030(4) 0.012(3) -0.018(4) 0.005(3)
C3 0.035(4) 0.039(4) 0.037(4) 0.008(3) -0.009(3) 0.002(3)
C5 0.039(4) 0.050(4) 0.051(5) 0.023(4) -0.014(4) -0.011(3)
C6 0.032(4) 0.036(4) 0.050(5) 0.014(3) -0.018(4) 0.002(3)
C7 0.200(12) 0.061(5) 0.082(7) 0.029(5) -0.090(8) -0.018(6)
C8 0.248(16) 0.196(12) 0.168(12) 0.143(10) -0.178(12) -0.174(11)
C9 0.062(6) 0.052(4) 0.041(5) 0.018(4) -0.009(5) -0.006(4)
C10 0.047(5) 0.041(4) 0.044(5) 0.008(4) -0.020(4) -0.003(4)
C11 0.085(6) 0.078(5) 0.071(6) -0.004(5) -0.057(6) 0.006(5)
O1 0.085(4) 0.050(3) 0.072(4) 0.013(3) -0.052(3) -0.012(3)
O2 0.077(4) 0.067(3) 0.071(4) 0.020(3) -0.043(3) -0.028(3)
F1 0.077(3) 0.059(2) 0.078(3) 0.028(2) -0.025(3) 0.009(2)
F2 0.120(4) 0.074(3) 0.047(3) 0.027(2) 0.000(3) 0.021(3)
F3 0.097(4) 0.058(2) 0.087(3) 0.039(2) -0.029(3) -0.023(2)

loop_
_atom_type_symbol
_atom_type_description
_atom_type_scat_dispersion_real
_atom_type_scat_dispersion_imag
_atom_type_scat_source
C C 0.0033 0.0016 'International Tables Vol C Tables 4.2.6.8 and 6.1.1.4'
H H 0.0000 0.0000 'International Tables Vol C Tables 4.2.6.8 and 6.1.1.4'
F F 0.0171 0.0103 'International Tables Vol C Tables 4.2.6.8 and 6.1.1.4'
O O 0.0106 0.0060 'International Tables Vol C Tables 4.2.6.8 and 6.1.1.4'
S S 0.1246 0.1234 'International Tables Vol C Tables 4.2.6.8 and 6.1.1.4'

loop_
_geom_angle_atom_site_label_1
_geom_angle_atom_site_label_2
_geom_angle_atom_site_label_3
_geom_angle
C3 S1 C2 95.0(3)
C1 S3 C5 94.5(3)
C4 S2 C2 94.4(3)
C1 S4 C6 94.8(3)
C8 S5 C6 101.6(4)
C5 S6 C7 101.3(4)
C1 C2 S1 123.6(4)
C1 C2 S2 121.6(4)
S1 C2 S2 114.7(4)
C2 C1 S4 120.9(4)
C2 C1 S3 123.3(4)
S4 C1 S3 115.8(4)
C3 C4 C9 127.2(6)
C3 C4 S2 118.3(5)
C9 C4 S2 114.5(5)
C4 C3 C10 130.3(7)
C4 C3 S1 117.0(5)
C10 C3 S1 112.7(5)
C6 C5 S3 117.7(5)
C6 C5 S6 128.1(5)
S3 C5 S6 114.2(4)
C5 C6 S5 128.4(5)
C5 C6 S4 117.1(5)
S5 C6 S4 114.4(3)
C8 C7 S6 127.8(7)
C7 C8 S5 131.1(9)
F3 C9 F1 106.6(6)
F3 C9 F2 105.0(6)
F1 C9 F2 106.3(6)
F3 C9 C4 111.0(6)
F1 C9 C4 114.3(7)
F2 C9 C4 113.0(6)
O2 C10 O1 126.4(6)
O2 C10 C3 119.3(7)
O1 C10 C3 114.1(6)
C10 O1 C11 115.2(6)

loop_
_geom_bond_atom_site_label_1
_geom_bond_atom_site_label_2
_geom_bond_distance
S1 C3 1.726(7)
S1 C2 1.750(6)
S3 C1 1.748(6)
S3 C5 1.748(7)
S2 C4 1.714(6)
S2 C2 1.766(6)
S4 C1 1.741(6)
S4 C6 1.749(6)
S5 C8 1.733(8)
S5 C6 1.739(7)
S6 C5 1.748(7)
S6 C7 1.767(8)
C2 C1 1.356(7)
C4 C3 1.363(8)
C4 C9 1.505(9)
C3 C10 1.507(9)
C5 C6 1.345(8)
C7 C8 1.264(10)
C9 F3 1.331(7)
C9 F1 1.334(8)
C9 F2 1.344(8)
C10 O2 1.202(8)
C10 O1 1.321(8)
C11 O1 1.453(7)
